data_1560972
loop_
_publ_author_name
'Cramer, Alisha J.'
'Cole, Jacqueline M.'

_publ_section_title
;
 Host-guest prospects of neodymium and gadolinium ultraphosphate
 frameworks for nuclear waste storage: Multi-temperature topological
 analysis of nanoporous cages in RP5O14
;
_journal_name_full 'Journal of Solid State Chemistry'
_journal_page_first 250
_journal_page_last 257
_journal_paper_doi 10.1016/j.jssc.2018.07.020
_journal_volume 266
_journal_year 2018
_chemical_formula_sum 'Nd O14 P5'
_chemical_formula_weight 523.09
_space_group_IT_number 53
_space_group_name_Hall '-P 2ac 2'
_space_group_name_H-M_alt 'P m n a'
_symmetry_cell_setting orthorhombic
_symmetry_space_group_name_H-M 'P m n a'
_atom_sites_solution_hydrogens none
_atom_sites_solution_primary direct
_atom_sites_solution_secondary difmap
_audit_creation_method SHELXL-97
_cell_angle_alpha 90.00
_cell_angle_beta 90.00
_cell_angle_gamma 90.00
_cell_formula_units_Z 4
_cell_length_a 12.944(16)
_cell_length_b 8.742(11)
_cell_length_c 8.987(11)
_cell_measurement_reflns_used 512
_cell_measurement_temperature 410(2)
_cell_measurement_theta_max 28.28
_cell_measurement_theta_min 2.0
_cell_volume 1017(2)
_computing_cell_refinement
;
Rigaku CrystalClear-SM Expert 2.0
;
_computing_data_collection 'Rigaku CrystalClear-SM Expert 2.0'
_computing_data_reduction
;
Rigaku CrystalClear-SM Expert 2.0
;
_computing_molecular_graphics
;
SHELXTL-PLUS (Sheldrick, 1995)
;
_computing_publication_material 'SHELXL-97 (Sheldrick, 1997)'
_computing_structure_refinement 'SHELXL-97 (Sheldrick, 1997)'
_computing_structure_solution 'SHELXS-97 (Sheldrick, 1990)'
_diffrn_ambient_temperature 410(2)
_diffrn_measured_fraction_theta_full 0.915
_diffrn_measured_fraction_theta_max 0.915
_diffrn_measurement_device_type 'Rigaku Saturn 724+ CCD'
_diffrn_measurement_method '\w scans'
_diffrn_radiation_monochromator graphite
_diffrn_radiation_source 'fine-focus sealed tube'
_diffrn_radiation_type MoK\a
_diffrn_radiation_wavelength 0.71073
_diffrn_reflns_av_R_equivalents 0.1026
_diffrn_reflns_av_sigmaI/netI 0.0601
_diffrn_reflns_limit_h_max 17
_diffrn_reflns_limit_h_min -14
_diffrn_reflns_limit_k_max 11
_diffrn_reflns_limit_k_min -10
_diffrn_reflns_limit_l_max 11
_diffrn_reflns_limit_l_min -5
_diffrn_reflns_number 3846
_diffrn_reflns_theta_full 28.28
_diffrn_reflns_theta_max 28.28
_diffrn_reflns_theta_min 3.61
_diffrn_standards_decay_% 0
_diffrn_standards_interval_count 0
_diffrn_standards_interval_time 0
_diffrn_standards_number 0
_exptl_absorpt_coefficient_mu 5.981
_exptl_absorpt_correction_T_max 0.743
_exptl_absorpt_correction_T_min 0.317
_exptl_absorpt_correction_type empirical
_exptl_absorpt_process_details
;
T. Higashi, ABSCOR, empirical absorption correction
;
_exptl_crystal_colour purple
_exptl_crystal_density_diffrn 3.417
_exptl_crystal_density_method 'not measured'
_exptl_crystal_description plate
_exptl_crystal_F_000 988
_exptl_crystal_size_max 0.2
_exptl_crystal_size_mid 0.2
_exptl_crystal_size_min 0.05
_refine_diff_density_max 2.582
_refine_diff_density_min -3.034
_refine_diff_density_rms 0.418
_refine_ls_extinction_coef 0.0054(13)
_refine_ls_extinction_expression Fc^*^=kFc[1+0.001xFc^2^\l^3^/sin(2\q)]^-1/4^
_refine_ls_extinction_method SHELXL
_refine_ls_goodness_of_fit_ref 1.086
_refine_ls_hydrogen_treatment none
_refine_ls_matrix_type full
_refine_ls_number_parameters 99
_refine_ls_number_reflns 1207
_refine_ls_number_restraints 0
_refine_ls_restrained_S_all 1.086
_refine_ls_R_factor_all 0.0580
_refine_ls_R_factor_gt 0.0570
_refine_ls_shift/su_max 0.000
_refine_ls_shift/su_mean 0.000
_refine_ls_structure_factor_coef Fsqd
_refine_ls_weighting_details 'calc w=1/[\s^2^(Fo^2^)+(0.0923P)^2^+9.3672P] where P=(Fo^2^+2Fc^2^)/3'
_refine_ls_weighting_scheme calc
_refine_ls_wR_factor_gt 0.1435
_refine_ls_wR_factor_ref 0.1448
_reflns_number_gt 1170
_reflns_number_total 1207
_reflns_threshold_expression >2sigma(I)
_cod_data_source_file nd_013_410_t1.cif
_cod_data_source_block nd_013_410_t1
_cod_original_sg_symbol_H-M Pmna
_cod_database_code 1560972

loop_
_symmetry_equiv_pos_as_xyz
'x, y, z'
'-x+1/2, -y, z+1/2'
'-x+1/2, y, -z+1/2'
'x, -y, -z'
'-x, -y, -z'
'x-1/2, y, -z-1/2'
'x-1/2, -y, z-1/2'
'-x, y, z'

loop_
_atom_site_label
_atom_site_type_symbol
_atom_site_fract_x
_atom_site_fract_y
_atom_site_fract_z
_atom_site_U_iso_or_equiv
_atom_site_adp_type
_atom_site_occupancy
_atom_site_symmetry_multiplicity
_atom_site_calc_flag
_atom_site_refinement_flags
_atom_site_disorder_assembly
_atom_site_disorder_group
Nd1 Nd 0.5000 0.77703(6) 0.18977(5) 0.0094(3) Uani 1 2 d S . .
P1 P 0.66476(15) 1.2638(2) 0.45002(19) 0.0106(4) Uani 1 1 d . . .
P2 P 0.8258(2) 1.5000 0.5000 0.0102(5) Uani 1 2 d S . .
P3 P 0.5000 1.1867(3) 0.2463(2) 0.0102(5) Uani 1 2 d S . .
P4 P 0.2962(2) 1.0000 0.0000 0.0121(5) Uani 1 2 d S . .
O1 O 0.5946(5) 1.2861(6) 0.3134(5) 0.0169(13) Uani 1 1 d . . .
O2 O 0.5000 1.0341(9) 0.3131(7) 0.0162(15) Uani 1 2 d S . .
O3 O 0.5000 0.7897(10) -0.0851(9) 0.0229(18) Uani 1 2 d S . .
O4 O 0.6133(5) 0.7246(6) 0.4065(6) 0.0225(13) Uani 1 1 d . . .
O5 O 0.7464(5) 1.3874(7) 0.4170(5) 0.0216(12) Uani 1 1 d . . .
O6 O 0.3487(5) 0.9146(7) 0.1158(6) 0.0242(12) Uani 1 1 d . . .
O7 O 0.3795(4) 0.5815(6) 0.1180(5) 0.0196(11) Uani 1 1 d . . .
O8 O 0.7184(5) 1.1117(7) 0.4145(6) 0.0279(14) Uani 1 1 d . . .

loop_
_atom_site_aniso_label
_atom_site_aniso_U_11
_atom_site_aniso_U_22
_atom_site_aniso_U_33
_atom_site_aniso_U_23
_atom_site_aniso_U_13
_atom_site_aniso_U_12
Nd1 0.0106(4) 0.0106(4) 0.0069(3) -0.00010(14) 0.000 0.000
P1 0.0100(9) 0.0130(9) 0.0088(8) -0.0009(5) 0.0002(6) -0.0002(6)
P2 0.0115(11) 0.0092(10) 0.0100(9) -0.0003(8) 0.000 0.000
P3 0.0129(12) 0.0116(10) 0.0061(10) -0.0010(8) 0.000 0.000
P4 0.0132(12) 0.0108(11) 0.0124(10) 0.0013(8) 0.000 0.000
O1 0.014(3) 0.017(3) 0.020(3) 0.0034(17) -0.0058(19) -0.002(2)
O2 0.017(4) 0.015(4) 0.017(3) -0.002(2) 0.000 0.000
O3 0.030(5) 0.033(5) 0.006(3) 0.003(3) 0.000 0.000
O4 0.022(3) 0.031(3) 0.014(2) -0.001(2) -0.007(2) 0.004(2)
O5 0.024(3) 0.030(3) 0.011(2) -0.0018(19) 0.0016(19) -0.016(2)
O6 0.030(3) 0.021(3) 0.021(2) 0.007(2) -0.006(2) 0.004(2)
O7 0.023(3) 0.017(3) 0.019(2) -0.0037(18) -0.003(2) -0.005(2)
O8 0.037(4) 0.029(3) 0.018(2) -0.008(2) -0.009(2) 0.013(3)

loop_
_atom_type_symbol
_atom_type_description
_atom_type_scat_dispersion_real
_atom_type_scat_dispersion_imag
_atom_type_scat_source
O O 0.0106 0.0060 'International Tables Vol C Tables 4.2.6.8 and 6.1.1.4'
P P 0.1023 0.0942 'International Tables Vol C Tables 4.2.6.8 and 6.1.1.4'
Nd Nd -0.1943 3.0179 'International Tables Vol C Tables 4.2.6.8 and 6.1.1.4'

loop_
_geom_angle_atom_site_label_1
_geom_angle_atom_site_label_2
_geom_angle_atom_site_label_3
_geom_angle
_geom_angle_site_symmetry_1
_geom_angle_site_symmetry_3
O6 Nd1 O6 109.9(3) 8_655 .
O6 Nd1 O7 144.6(2) 8_655 .
O6 Nd1 O7 75.6(2) . .
O6 Nd1 O7 75.6(2) 8_655 8_655
O6 Nd1 O7 144.6(2) . 8_655
O7 Nd1 O7 81.0(3) . 8_655
O6 Nd1 O3 72.53(17) 8_655 .
O6 Nd1 O3 72.53(17) . .
O7 Nd1 O3 76.3(2) . .
O7 Nd1 O3 76.3(2) 8_655 .
O6 Nd1 O4 80.1(2) 8_655 .
O6 Nd1 O4 142.6(2) . .
O7 Nd1 O4 117.59(19) . .
O7 Nd1 O4 72.25(19) 8_655 .
O3 Nd1 O4 142.43(17) . .
O6 Nd1 O4 142.6(2) 8_655 8_655
O6 Nd1 O4 80.1(2) . 8_655
O7 Nd1 O4 72.25(19) . 8_655
O7 Nd1 O4 117.59(19) 8_655 8_655
O3 Nd1 O4 142.43(17) . 8_655
O4 Nd1 O4 72.5(3) . 8_655
O6 Nd1 O2 70.85(17) 8_655 .
O6 Nd1 O2 70.85(17) . .
O7 Nd1 O2 139.18(14) . .
O7 Nd1 O2 139.18(14) 8_655 .
O3 Nd1 O2 113.7(3) . .
O4 Nd1 O2 79.54(18) . .
O4 Nd1 O2 79.54(18) 8_655 .
O4 P1 O8 116.9(4) 4_576 .
O4 P1 O5 115.8(3) 4_576 .
O8 P1 O5 104.9(4) . .
O4 P1 O1 115.3(4) 4_576 .
O8 P1 O1 102.2(3) . .
O5 P1 O1 99.3(3) . .
O7 P2 O7 123.0(5) 7_676 6_666
O7 P2 O5 110.1(3) 7_676 .
O7 P2 O5 105.5(3) 6_666 .
O7 P2 O5 105.5(3) 7_676 4_586
O7 P2 O5 110.1(3) 6_666 4_586
O5 P2 O5 100.4(5) . 4_586
O2 P3 O3 122.3(5) . 5_675
O2 P3 O1 109.7(3) . .
O3 P3 O1 107.0(3) 5_675 .
O2 P3 O1 109.7(3) . 8_655
O3 P3 O1 107.0(3) 5_675 8_655
O1 P3 O1 98.4(5) . 8_655
O6 P4 O6 124.1(5) 4_575 .
O6 P4 O8 105.3(3) 4_575 7_575
O6 P4 O8 109.0(3) . 7_575
O6 P4 O8 109.0(3) 4_575 6_556
O6 P4 O8 105.3(3) . 6_556
O8 P4 O8 101.9(5) 7_575 6_556
P1 O1 P3 132.5(4) . .
P3 O2 Nd1 129.5(4) . .
P3 O3 Nd1 174.5(6) 5_675 .
P1 O4 Nd1 162.5(4) 4_576 .
P1 O5 P2 141.2(3) . .
P4 O6 Nd1 147.3(4) . .
P2 O7 Nd1 148.7(3) 6_546 .
P1 O8 P4 135.6(4) . 6_656

loop_
_geom_bond_atom_site_label_1
_geom_bond_atom_site_label_2
_geom_bond_distance
_geom_bond_site_symmetry_2
Nd1 O6 2.392(6) 8_655
Nd1 O6 2.392(6) .
Nd1 O7 2.402(6) .
Nd1 O7 2.402(6) 8_655
Nd1 O3 2.473(8) .
Nd1 O4 2.481(6) .
Nd1 O4 2.481(6) 8_655
Nd1 O2 2.506(8) .
P1 O4 1.455(6) 4_576
P1 O8 1.533(6) .
P1 O5 1.540(6) .
P1 O1 1.540(6) .
P2 O7 1.454(5) 7_676
P2 O7 1.454(5) 6_666
P2 O5 1.608(6) .
P2 O5 1.608(6) 4_586
P3 O2 1.463(8) .
P3 O3 1.463(8) 5_675
P3 O1 1.618(6) .
P3 O1 1.618(6) 8_655
P4 O6 1.450(5) 4_575
P4 O6 1.450(5) .
P4 O8 1.600(6) 7_575
P4 O8 1.600(6) 6_556
O3 P3 1.463(8) 5_675
O4 P1 1.455(6) 4_576
O7 P2 1.454(5) 6_546
O8 P4 1.600(6) 6_656

_cod_database_fobs_code 1560972
